data_7041445
loop_
_publ_author_name
'Huang, Chun-Hua'
'Wen, Meng'
'Wang, Chun-Ya'
'Lu, Yong-Feng'
'Huang, Xi-He'
'Li, Hao-Hong'
'Wu, Shu-Ting'
'Zhuang, Nai-Feng'
'Hu, Xiao-Lin'

_publ_section_title
;
 A series of pure-blue-light emitting Cu(i) complexes with thermally
 activated delayed fluorescence: structural, photophysical, and
 computational studies.
;
_journal_issue 5
_journal_name_full 'Dalton transactions (Cambridge, England : 2003)'
_journal_page_first 1413
_journal_page_last 1419
_journal_paper_doi 10.1039/c6dt03965k
_journal_volume 46
_journal_year 2017
_chemical_formula_moiety 'C41 H36 Cu I N2 P2'
_chemical_formula_sum 'C41 H36 Cu I N2 P2'
_chemical_formula_weight 809.10
_chemical_name_systematic
; 
 ? 
;
_space_group_IT_number 2
_symmetry_cell_setting triclinic
_symmetry_space_group_name_Hall '-P 1'
_symmetry_space_group_name_H-M 'P -1'
_atom_sites_solution_hydrogens geom
_atom_sites_solution_primary direct
_atom_sites_solution_secondary difmap
_audit_creation_method SHELXL-97
_audit_update_record
;
2016-06-16 deposited with the CCDC.
2016-12-14 downloaded from the CCDC.
;
_cell_angle_alpha 115.96(3)
_cell_angle_beta 102.47(3)
_cell_angle_gamma 90.49(3)
_cell_formula_units_Z 4
_cell_length_a 10.694(2)
_cell_length_b 19.225(4)
_cell_length_c 20.708(4)
_cell_measurement_reflns_used 12651
_cell_measurement_temperature 293(2)
_cell_measurement_theta_max 25.03
_cell_measurement_theta_min 2.99
_cell_volume 3711.7(17)
_computing_cell_refinement 'RAPID AUTO'
_computing_data_collection 'RAPID AUTO'
_computing_data_reduction 'RAPID AUTO'
_computing_structure_refinement 'SHELXL-97 (Sheldrick, 1997)'
_computing_structure_solution 'SHELXS-97 (Sheldrick, 1990)'
_diffrn_ambient_temperature 293(2)
_diffrn_measured_fraction_theta_full 0.965
_diffrn_measured_fraction_theta_max 0.965
_diffrn_measurement_device_type 'Rigaku R-AXIS RAPID IP'
_diffrn_measurement_method 'omega scans'
_diffrn_radiation_monochromator graphite
_diffrn_radiation_source 'rotation anode'
_diffrn_radiation_type MoK\a
_diffrn_radiation_wavelength 0.71073
_diffrn_reflns_av_R_equivalents 0.1006
_diffrn_reflns_av_sigmaI/netI 0.1367
_diffrn_reflns_limit_h_max 12
_diffrn_reflns_limit_h_min -12
_diffrn_reflns_limit_k_max 22
_diffrn_reflns_limit_k_min -22
_diffrn_reflns_limit_l_max 24
_diffrn_reflns_limit_l_min -24
_diffrn_reflns_number 28370
_diffrn_reflns_theta_full 25.03
_diffrn_reflns_theta_max 25.03
_diffrn_reflns_theta_min 2.99
_diffrn_standards_decay_% None
_diffrn_standards_interval_count None
_diffrn_standards_interval_time None
_diffrn_standards_number None
_exptl_absorpt_coefficient_mu 1.537
_exptl_absorpt_correction_T_max 0.7384
_exptl_absorpt_correction_T_min 0.6641
_exptl_absorpt_correction_type empirical
_exptl_absorpt_process_details 'ABSCOR by T.Higashi 8 March, 1995'
_exptl_crystal_colour Colorless
_exptl_crystal_density_diffrn 1.448
_exptl_crystal_density_meas ?
_exptl_crystal_description Prism
_exptl_crystal_F_000 1632
_exptl_crystal_size_max 0.29
_exptl_crystal_size_mid 0.28
_exptl_crystal_size_min 0.21
_refine_diff_density_max 0.558
_refine_diff_density_min -0.571
_refine_diff_density_rms 0.113
_refine_ls_extinction_method none
_refine_ls_goodness_of_fit_ref 1.025
_refine_ls_hydrogen_treatment constr
_refine_ls_matrix_type full
_refine_ls_number_parameters 847
_refine_ls_number_reflns 12651
_refine_ls_number_restraints 0
_refine_ls_restrained_S_all 1.025
_refine_ls_R_factor_all 0.1517
_refine_ls_R_factor_gt 0.0666
_refine_ls_shift/su_max 0.001
_refine_ls_shift/su_mean 0.000
_refine_ls_structure_factor_coef Fsqd
_refine_ls_weighting_details 'calc w=1/[\s^2^(Fo^2^)+(0.0138P)^2^+5.7036P] where P=(Fo^2^+2Fc^2^)/3'
_refine_ls_weighting_scheme calc
_refine_ls_wR_factor_gt 0.0975
_refine_ls_wR_factor_ref 0.1221
_reflns_number_gt 6388
_reflns_number_total 12651
_reflns_threshold_expression >2sigma(I)
_cod_data_source_file c6dt03965k2.cif
_cod_data_source_block a
_cod_depositor_comments
;
The following automatic conversions were performed:

'_symmetry_cell_setting' value 'Triclinic' changed to 'triclinic'
according to
/usr/data/users/saulius/crontab/automatic-downloads/rss-feeds/RSC/lib/dictionaries/cif_core.dic
dictionary named 'cif_core.dic' version 2.4.2 from 2011-04-26.

'_exptl_crystal_density_meas' value 'not measured' was changed to '?'
- the value is perceived as not measured.

Automatic conversion script
Id: cif_fix_values 4268 2015-11-12 08:31:59Z antanas 

 Adding full bibliography for 7041442--7041445.cif.

2017-11-09
Z value and formula fixed to values more according to usual
chemical conventions.                 miguel
;
_cod_original_formula_sum 'C82 H72 Cu2 I2 N4 P4'
_cod_original_formula_weight 1618.20
_cod_original_formula_units_Z 2
_cod_original_cell_volume 3711.5(13)
_cod_database_code 7041445

loop_
_symmetry_equiv_pos_as_xyz
'x, y, z'
'-x, -y, -z'

loop_
_atom_site_label
_atom_site_type_symbol
_atom_site_fract_x
_atom_site_fract_y
_atom_site_fract_z
_atom_site_U_iso_or_equiv
_atom_site_adp_type
_atom_site_occupancy
_atom_site_symmetry_multiplicity
_atom_site_calc_flag
_atom_site_refinement_flags
I1 I 1.12921(7) 0.35806(3) 0.11306(3) 0.0606(2) Uani 1 1 d .
I2 I 0.64054(6) 0.88739(3) 0.11341(3) 0.05330(19) Uani 1 1 d .
Cu1 Cu 0.97240(10) 0.41236(5) 0.20243(5) 0.0384(3) Uani 1 1 d .
Cu2 Cu 0.48575(10) 0.93102(5) 0.20624(5) 0.0369(3) Uani 1 1 d .
P1 P 1.0253(2) 0.54363(10) 0.25467(11) 0.0364(5) Uani 1 1 d .
P2 P 0.9886(2) 0.33966(10) 0.26567(12) 0.0364(5) Uani 1 1 d .
P3 P 0.5056(2) 1.06422(10) 0.26599(11) 0.0340(5) Uani 1 1 d .
P4 P 0.5321(2) 0.85083(11) 0.26087(12) 0.0373(5) Uani 1 1 d .
N1 N 0.7837(7) 0.3887(3) 0.1412(4) 0.0459(18) Uani 1 1 d .
N2 N 0.4000(8) 0.3264(4) 0.0215(4) 0.076(2) Uani 1 1 d .
H2A H 0.3411 0.3533 0.0394 0.092 Uiso 1 1 calc R
H2B H 0.3800 0.2867 -0.0214 0.092 Uiso 1 1 calc R
N3 N 0.2968(7) 0.8984(3) 0.1428(4) 0.0402(17) Uani 1 1 d .
N4 N -0.0854(8) 0.8522(5) 0.0243(5) 0.090(3) Uani 1 1 d .
H4A H -0.1033 0.8418 -0.0217 0.109 Uiso 1 1 calc R
H4B H -0.1467 0.8539 0.0457 0.109 Uiso 1 1 calc R
C1 C 0.9305(8) 0.5999(4) 0.3194(4) 0.034(2) Uani 1 1 d .
C2 C 0.8872(10) 0.6691(4) 0.3262(5) 0.058(3) Uani 1 1 d .
H2C H 0.9047 0.6903 0.2960 0.069 Uiso 1 1 calc R
C3 C 0.8184(10) 0.7070(5) 0.3774(6) 0.076(3) Uani 1 1 d .
H3A H 0.7881 0.7534 0.3806 0.092 Uiso 1 1 calc R
C4 C 0.7934(9) 0.6799(4) 0.4226(5) 0.058(3) Uani 1 1 d .
H4C H 0.7495 0.7082 0.4583 0.069 Uiso 1 1 calc R
C5 C 0.8318(10) 0.6108(4) 0.4170(5) 0.059(3) Uani 1 1 d .
H5A H 0.8120 0.5906 0.4475 0.070 Uiso 1 1 calc R
C6 C 0.9003(9) 0.5710(4) 0.3656(5) 0.053(3) Uani 1 1 d .
H6A H 0.9270 0.5237 0.3617 0.064 Uiso 1 1 calc R
C7 C 1.1894(8) 0.5804(4) 0.3105(5) 0.041(2) Uani 1 1 d .
C8 C 1.2901(10) 0.5636(5) 0.2753(6) 0.057(3) Uani 1 1 d .
H8A H 1.2717 0.5388 0.2238 0.068 Uiso 1 1 calc R
C9 C 1.4167(10) 0.5833(6) 0.3155(7) 0.073(3) Uani 1 1 d .
H9A H 1.4832 0.5711 0.2914 0.087 Uiso 1 1 calc R
C10 C 1.4437(10) 0.6209(5) 0.3912(7) 0.070(3) Uani 1 1 d .
H10A H 1.5292 0.6347 0.4183 0.084 Uiso 1 1 calc R
C11 C 1.3472(10) 0.6386(5) 0.4278(6) 0.061(3) Uani 1 1 d .
H11A H 1.3664 0.6641 0.4793 0.073 Uiso 1 1 calc R
C12 C 1.2212(8) 0.6180(4) 0.3869(5) 0.041(2) Uani 1 1 d .
H12A H 1.1554 0.6299 0.4116 0.050 Uiso 1 1 calc R
C13 C 1.0086(9) 0.5868(4) 0.1917(5) 0.046(2) Uani 1 1 d .
C14 C 1.0683(10) 0.6590(5) 0.2110(5) 0.065(3) Uani 1 1 d .
H14A H 1.1214 0.6876 0.2582 0.078 Uiso 1 1 calc R
C15 C 1.0497(13) 0.6903(7) 0.1595(7) 0.089(4) Uani 1 1 d .
H15A H 1.0931 0.7384 0.1723 0.107 Uiso 1 1 calc R
C16 C 0.9714(13) 0.6514(7) 0.0937(7) 0.097(4) Uani 1 1 d .
H16A H 0.9547 0.6738 0.0615 0.116 Uiso 1 1 calc R
C17 C 0.9148(12) 0.5793(7) 0.0722(6) 0.098(4) Uani 1 1 d .
H17A H 0.8644 0.5510 0.0242 0.118 Uiso 1 1 calc R
C18 C 0.9316(11) 0.5469(5) 0.1217(6) 0.072(3) Uani 1 1 d .
H18A H 0.8900 0.4978 0.1068 0.087 Uiso 1 1 calc R
C21 C 0.8819(8) 0.3659(4) 0.3279(5) 0.039(2) Uani 1 1 d .
C22 C 0.9237(9) 0.4015(4) 0.4041(5) 0.046(2) Uani 1 1 d .
H22A H 1.0109 0.4057 0.4259 0.055 Uiso 1 1 calc R
C23 C 0.8388(11) 0.4310(4) 0.4490(5) 0.055(3) Uani 1 1 d .
H23A H 0.8700 0.4548 0.5002 0.067 Uiso 1 1 calc R
C24 C 0.7100(11) 0.4256(5) 0.4190(6) 0.069(3) Uani 1 1 d .
H24A H 0.6535 0.4464 0.4491 0.083 Uiso 1 1 calc R
C25 C 0.6660(10) 0.3883(5) 0.3430(6) 0.070(3) Uani 1 1 d .
H25A H 0.5780 0.3821 0.3219 0.083 Uiso 1 1 calc R
C26 C 0.7496(9) 0.3600(4) 0.2971(5) 0.054(2) Uani 1 1 d .
H26A H 0.7180 0.3372 0.2459 0.065 Uiso 1 1 calc R
C27 C 0.9583(8) 0.2339(4) 0.2142(4) 0.040(2) Uani 1 1 d .
C28 C 1.0456(10) 0.1965(5) 0.1741(5) 0.060(3) Uani 1 1 d .
H28A H 1.1134 0.2260 0.1726 0.072 Uiso 1 1 calc R
C29 C 1.0347(11) 0.1160(5) 0.1359(5) 0.068(3) Uani 1 1 d .
H29A H 1.0962 0.0918 0.1106 0.081 Uiso 1 1 calc R
C30 C 0.9314(13) 0.0720(5) 0.1356(6) 0.082(4) Uani 1 1 d .
H30A H 0.9202 0.0181 0.1080 0.099 Uiso 1 1 calc R
C31 C 0.8481(12) 0.1078(5) 0.1755(7) 0.094(4) Uani 1 1 d .
H31A H 0.7812 0.0782 0.1775 0.112 Uiso 1 1 calc R
C32 C 0.8594(11) 0.1879(5) 0.2137(6) 0.084(4) Uani 1 1 d .
H32A H 0.7983 0.2112 0.2398 0.101 Uiso 1 1 calc R
C33 C 1.1435(8) 0.3520(4) 0.3274(4) 0.0335(19) Uani 1 1 d .
C34 C 1.1774(9) 0.3022(4) 0.3601(5) 0.046(2) Uani 1 1 d .
H34A H 1.1188 0.2608 0.3504 0.055 Uiso 1 1 calc R
C35 C 1.2985(9) 0.3153(5) 0.4068(5) 0.047(2) Uani 1 1 d .
H35A H 1.3221 0.2810 0.4267 0.057 Uiso 1 1 calc R
C36 C 1.3842(9) 0.3780(5) 0.4244(5) 0.052(2) Uani 1 1 d .
H36A H 1.4635 0.3879 0.4579 0.062 Uiso 1 1 calc R
C37 C 1.3516(9) 0.4255(4) 0.3921(5) 0.051(2) Uani 1 1 d .
H37A H 1.4107 0.4670 0.4025 0.061 Uiso 1 1 calc R
C38 C 1.2344(8) 0.4136(4) 0.3448(5) 0.041(2) Uani 1 1 d .
H38A H 1.2148 0.4473 0.3237 0.049 Uiso 1 1 calc R
C41 C 0.7446(10) 0.3281(5) 0.0756(5) 0.063(3) Uani 1 1 d .
H41A H 0.8077 0.2989 0.0557 0.076 Uiso 1 1 calc R
C42 C 0.6210(10) 0.3043(5) 0.0341(5) 0.071(3) Uani 1 1 d .
H42A H 0.6017 0.2604 -0.0116 0.085 Uiso 1 1 calc R
C43 C 0.5252(9) 0.3466(5) 0.0614(5) 0.049(2) Uani 1 1 d .
C44 C 0.5611(9) 0.4091(4) 0.1298(5) 0.052(2) Uani 1 1 d .
H44A H 0.4993 0.4387 0.1509 0.063 Uiso 1 1 calc R
C45 C 0.6872(10) 0.4279(4) 0.1668(5) 0.059(3) Uani 1 1 d .
H45A H 0.7086 0.4710 0.2132 0.071 Uiso 1 1 calc R
C46 C 0.1984(9) 0.9015(4) 0.1748(5) 0.049(2) Uani 1 1 d .
H46A H 0.2185 0.9153 0.2252 0.059 Uiso 1 1 calc R
C47 C 0.0714(9) 0.8860(5) 0.1383(6) 0.054(2) Uani 1 1 d .
H47A H 0.0079 0.8889 0.1635 0.065 Uiso 1 1 calc R
C48 C 0.0373(10) 0.8656(5) 0.0625(6) 0.057(3) Uani 1 1 d .
C49 C 0.1386(11) 0.8634(6) 0.0303(6) 0.079(3) Uani 1 1 d .
H49A H 0.1219 0.8501 -0.0200 0.094 Uiso 1 1 calc R
C50 C 0.2633(9) 0.8808(5) 0.0718(5) 0.058(3) Uani 1 1 d .
H50A H 0.3286 0.8802 0.0483 0.069 Uiso 1 1 calc R
C51 C 0.3971(8) 1.0989(4) 0.3285(4) 0.0334(19) Uani 1 1 d .
C52 C 0.4379(9) 1.1248(4) 0.4038(4) 0.044(2) Uani 1 1 d .
H52A H 0.5255 1.1317 0.4259 0.053 Uiso 1 1 calc R
C53 C 0.3492(10) 1.1407(4) 0.4469(5) 0.050(3) Uani 1 1 d .
H53A H 0.3778 1.1591 0.4979 0.060 Uiso 1 1 calc R
C54 C 0.2208(10) 1.1296(4) 0.4150(6) 0.054(3) Uani 1 1 d .
H54A H 0.1615 1.1388 0.4439 0.065 Uiso 1 1 calc R
C55 C 0.1788(9) 1.1048(5) 0.3401(6) 0.059(3) Uani 1 1 d .
H55A H 0.0910 1.0987 0.3187 0.071 Uiso 1 1 calc R
C56 C 0.2658(9) 1.0888(4) 0.2964(5) 0.044(2) Uani 1 1 d .
H56A H 0.2366 1.0714 0.2455 0.053 Uiso 1 1 calc R
C57 C 0.6617(8) 1.1122(4) 0.3288(4) 0.038(2) Uani 1 1 d .
C58 C 0.7508(9) 1.0684(5) 0.3455(5) 0.053(2) Uani 1 1 d .
H58A H 0.7341 1.0144 0.3213 0.064 Uiso 1 1 calc R
C59 C 0.8629(10) 1.1029(5) 0.3969(6) 0.069(3) Uani 1 1 d .
H59A H 0.9221 1.0717 0.4071 0.083 Uiso 1 1 calc R
C60 C 0.8928(11) 1.1827(5) 0.4347(6) 0.072(3) Uani 1 1 d .
H60A H 0.9685 1.2058 0.4715 0.087 Uiso 1 1 calc R
C61 C 0.8073(11) 1.2258(5) 0.4160(5) 0.064(3) Uani 1 1 d .
H61A H 0.8267 1.2796 0.4384 0.077 Uiso 1 1 calc R
C62 C 0.6927(9) 1.1923(4) 0.3649(5) 0.056(3) Uani 1 1 d .
H62A H 0.6347 1.2238 0.3542 0.067 Uiso 1 1 calc R
C63 C 0.4664(8) 1.1140(4) 0.2091(4) 0.041(2) Uani 1 1 d .
C64 C 0.4800(10) 1.0796(5) 0.1380(5) 0.066(3) Uani 1 1 d .
H64A H 0.5086 1.0307 0.1200 0.079 Uiso 1 1 calc R
C65 C 0.4526(12) 1.1150(6) 0.0915(6) 0.092(4) Uani 1 1 d .
H65A H 0.4620 1.0897 0.0432 0.111 Uiso 1 1 calc R
C66 C 0.4117(11) 1.1875(7) 0.1173(7) 0.083(4) Uani 1 1 d .
H66A H 0.3941 1.2122 0.0870 0.100 Uiso 1 1 calc R
C67 C 0.3970(9) 1.2231(5) 0.1880(6) 0.060(3) Uani 1 1 d .
H67A H 0.3688 1.2722 0.2055 0.072 Uiso 1 1 calc R
C68 C 0.4233(9) 1.1875(4) 0.2342(5) 0.055(3) Uani 1 1 d .
H68A H 0.4121 1.2127 0.2821 0.066 Uiso 1 1 calc R
C71 C 0.6975(8) 0.8683(4) 0.3152(5) 0.040(2) Uani 1 1 d .
C72 C 0.7295(10) 0.9021(4) 0.3916(5) 0.054(2) Uani 1 1 d .
H72A H 0.6637 0.9131 0.4164 0.065 Uiso 1 1 calc R
C73 C 0.8547(11) 0.9198(5) 0.4321(6) 0.063(3) Uani 1 1 d .
H73A H 0.8733 0.9440 0.4835 0.076 Uiso 1 1 calc R
C74 C 0.9528(11) 0.9019(5) 0.3966(7) 0.072(3) Uani 1 1 d .
H74A H 1.0380 0.9124 0.4238 0.086 Uiso 1 1 calc R
C75 C 0.9244(11) 0.8688(6) 0.3212(7) 0.072(3) Uani 1 1 d .
H75A H 0.9911 0.8570 0.2972 0.087 Uiso 1 1 calc R
C76 C 0.7985(11) 0.8524(5) 0.2800(5) 0.061(3) Uani 1 1 d .
H76A H 0.7809 0.8308 0.2287 0.074 Uiso 1 1 calc R
C77 C 0.5054(9) 0.7469(4) 0.1983(5) 0.042(2) Uani 1 1 d .
C78 C 0.5902(12) 0.6954(5) 0.1972(6) 0.098(4) Uani 1 1 d .
H78A H 0.6705 0.7135 0.2307 0.118 Uiso 1 1 calc R
C79 C 0.5636(15) 0.6164(6) 0.1483(9) 0.127(6) Uani 1 1 d .
H79A H 0.6257 0.5828 0.1479 0.152 Uiso 1 1 calc R
C80 C 0.4461(16) 0.5897(6) 0.1016(7) 0.096(4) Uani 1 1 d .
H80A H 0.4258 0.5368 0.0698 0.116 Uiso 1 1 calc R
C81 C 0.3574(13) 0.6388(6) 0.1005(6) 0.106(5) Uani 1 1 d .
H81A H 0.2771 0.6204 0.0671 0.127 Uiso 1 1 calc R
C82 C 0.3882(11) 0.7174(5) 0.1500(6) 0.084(4) Uani 1 1 d .
H82A H 0.3263 0.7511 0.1499 0.101 Uiso 1 1 calc R
C83 C 0.4384(8) 0.8582(4) 0.3283(4) 0.036(2) Uani 1 1 d .
C84 C 0.4032(9) 0.9289(5) 0.3679(5) 0.058(3) Uani 1 1 d .
H84A H 0.4237 0.9710 0.3597 0.070 Uiso 1 1 calc R
C85 C 0.3359(10) 0.9380(5) 0.4211(5) 0.074(3) Uani 1 1 d .
H85A H 0.3094 0.9862 0.4474 0.089 Uiso 1 1 calc R
C86 C 0.3084(10) 0.8777(6) 0.4351(6) 0.068(3) Uani 1 1 d .
H86A H 0.2665 0.8849 0.4722 0.081 Uiso 1 1 calc R
C87 C 0.3424(10) 0.8076(6) 0.3949(6) 0.070(3) Uani 1 1 d .
H87A H 0.3203 0.7655 0.4028 0.084 Uiso 1 1 calc R
C88 C 0.4097(10) 0.7968(5) 0.3420(5) 0.060(3) Uani 1 1 d .
H88A H 0.4355 0.7483 0.3158 0.073 Uiso 1 1 calc R

loop_
_atom_site_aniso_label
_atom_site_aniso_U_11
_atom_site_aniso_U_22
_atom_site_aniso_U_33
_atom_site_aniso_U_23
_atom_site_aniso_U_13
_atom_site_aniso_U_12
I1 0.0662(5) 0.0684(4) 0.0541(5) 0.0250(3) 0.0335(4) 0.0204(4)
I2 0.0535(5) 0.0634(4) 0.0467(4) 0.0224(3) 0.0245(4) 0.0152(3)
Cu1 0.0381(7) 0.0368(5) 0.0374(6) 0.0151(5) 0.0068(5) 0.0064(5)
Cu2 0.0380(7) 0.0387(5) 0.0350(6) 0.0181(5) 0.0073(5) 0.0065(5)
P1 0.0420(16) 0.0329(10) 0.0336(13) 0.0157(9) 0.0061(11) 0.0052(10)
P2 0.0360(15) 0.0322(10) 0.0392(13) 0.0151(10) 0.0079(11) 0.0027(9)
P3 0.0390(15) 0.0351(10) 0.0319(12) 0.0180(9) 0.0098(11) 0.0104(10)
P4 0.0429(16) 0.0319(10) 0.0391(13) 0.0179(10) 0.0097(12) 0.0086(10)
N1 0.045(5) 0.042(4) 0.035(5) 0.006(3) 0.003(4) 0.006(4)
N2 0.040(6) 0.098(6) 0.067(7) 0.016(5) 0.011(5) 0.006(5)
N3 0.035(5) 0.045(4) 0.036(4) 0.015(3) 0.008(4) 0.007(3)
N4 0.028(6) 0.127(7) 0.074(7) 0.010(6) 0.008(5) 0.011(5)
C1 0.033(6) 0.034(4) 0.036(5) 0.018(4) 0.006(4) -0.005(4)
C2 0.080(8) 0.039(5) 0.069(7) 0.030(5) 0.035(6) 0.018(5)
C3 0.093(10) 0.058(6) 0.120(10) 0.063(7) 0.058(8) 0.041(6)
C4 0.058(7) 0.038(5) 0.070(7) 0.010(5) 0.034(6) 0.004(4)
C5 0.081(9) 0.045(5) 0.058(6) 0.021(5) 0.038(6) 0.008(5)
C6 0.077(8) 0.042(5) 0.058(6) 0.030(5) 0.034(6) 0.027(5)
C7 0.044(6) 0.033(4) 0.043(6) 0.017(4) 0.008(5) 0.000(4)
C8 0.040(7) 0.059(5) 0.068(7) 0.027(5) 0.009(6) 0.003(5)
C9 0.036(8) 0.092(7) 0.087(9) 0.040(7) 0.012(7) 0.003(6)
C10 0.040(8) 0.072(7) 0.094(10) 0.043(7) -0.002(7) 0.002(5)
C11 0.051(8) 0.060(6) 0.067(7) 0.035(5) -0.009(6) -0.008(5)
C12 0.025(6) 0.042(4) 0.047(6) 0.019(4) -0.006(4) 0.000(4)
C13 0.056(7) 0.045(5) 0.047(6) 0.030(4) 0.007(5) 0.010(4)
C14 0.065(8) 0.084(7) 0.059(7) 0.047(6) 0.011(6) 0.000(6)
C15 0.109(12) 0.092(8) 0.100(10) 0.071(8) 0.032(9) 0.006(8)
C16 0.121(13) 0.112(10) 0.086(10) 0.078(9) 0.008(9) 0.006(9)
C17 0.116(12) 0.108(9) 0.061(8) 0.051(7) -0.026(7) -0.005(8)
C18 0.092(10) 0.065(6) 0.063(8) 0.038(6) 0.005(7) 0.008(6)
C21 0.033(6) 0.031(4) 0.053(6) 0.018(4) 0.010(5) 0.001(4)
C22 0.049(7) 0.047(5) 0.041(6) 0.020(4) 0.009(5) 0.002(4)
C23 0.062(8) 0.049(5) 0.055(6) 0.015(5) 0.033(6) -0.003(5)
C24 0.064(9) 0.052(5) 0.076(8) 0.008(5) 0.035(7) -0.010(6)
C25 0.047(8) 0.067(6) 0.086(9) 0.021(6) 0.031(7) 0.000(5)
C26 0.045(7) 0.056(5) 0.051(6) 0.018(5) 0.006(5) 0.000(5)
C27 0.044(6) 0.031(4) 0.047(5) 0.015(4) 0.018(5) 0.007(4)
C28 0.061(8) 0.048(5) 0.068(7) 0.022(5) 0.016(6) 0.007(5)
C29 0.078(9) 0.055(6) 0.060(7) 0.013(5) 0.026(6) 0.031(6)
C30 0.115(12) 0.029(5) 0.074(8) 0.004(5) 0.006(8) -0.005(6)
C31 0.092(11) 0.035(5) 0.139(12) 0.023(6) 0.034(9) -0.011(6)
C32 0.089(10) 0.045(5) 0.125(10) 0.028(6) 0.061(8) 0.009(5)
C33 0.037(6) 0.032(4) 0.027(5) 0.008(3) 0.010(4) 0.008(4)
C34 0.039(6) 0.056(5) 0.053(6) 0.035(5) 0.011(5) 0.005(4)
C35 0.044(7) 0.055(5) 0.061(6) 0.041(5) 0.014(5) 0.022(5)
C36 0.039(7) 0.071(6) 0.052(6) 0.036(5) 0.006(5) 0.015(5)
C37 0.039(7) 0.050(5) 0.067(7) 0.034(5) 0.001(5) 0.001(4)
C38 0.032(6) 0.038(4) 0.057(6) 0.029(4) 0.004(5) 0.006(4)
C41 0.035(7) 0.073(6) 0.047(7) -0.004(5) 0.013(5) 0.007(5)
C42 0.034(7) 0.074(6) 0.051(7) -0.020(5) 0.009(6) -0.005(5)
C43 0.034(7) 0.059(5) 0.047(6) 0.015(5) 0.016(5) 0.009(5)
C44 0.035(7) 0.049(5) 0.056(7) 0.011(5) 0.006(5) 0.022(4)
C45 0.064(8) 0.041(5) 0.044(6) -0.001(4) 0.002(6) 0.011(5)
C46 0.053(7) 0.050(5) 0.044(6) 0.020(4) 0.014(5) 0.005(5)
C47 0.029(7) 0.060(5) 0.065(7) 0.023(5) 0.004(5) -0.002(5)
C48 0.036(7) 0.048(5) 0.059(7) 0.005(5) 0.001(6) 0.005(5)
C49 0.043(8) 0.106(8) 0.040(7) 0.001(6) -0.010(6) 0.016(6)
C50 0.032(7) 0.084(6) 0.049(7) 0.019(5) 0.020(5) 0.017(5)
C51 0.039(6) 0.029(4) 0.034(5) 0.016(4) 0.010(4) 0.008(4)
C52 0.054(7) 0.041(4) 0.043(6) 0.020(4) 0.021(5) 0.017(4)
C53 0.072(8) 0.047(5) 0.043(6) 0.020(4) 0.035(6) 0.024(5)
C54 0.039(7) 0.049(5) 0.092(9) 0.041(6) 0.032(6) 0.013(5)
C55 0.036(7) 0.073(6) 0.079(8) 0.039(6) 0.022(6) 0.009(5)
C56 0.045(7) 0.041(4) 0.047(6) 0.021(4) 0.012(5) 0.012(4)
C57 0.043(6) 0.036(4) 0.045(5) 0.026(4) 0.014(4) 0.008(4)
C58 0.038(7) 0.047(5) 0.070(7) 0.031(5) -0.005(5) -0.008(4)
C59 0.038(7) 0.060(6) 0.108(9) 0.047(6) -0.004(6) 0.001(5)
C60 0.055(8) 0.069(7) 0.068(8) 0.015(6) 0.000(6) -0.014(6)
C61 0.062(8) 0.045(5) 0.067(7) 0.013(5) 0.006(6) -0.011(5)
C62 0.055(7) 0.035(4) 0.076(7) 0.028(5) 0.008(6) 0.010(4)
C63 0.038(6) 0.047(4) 0.049(6) 0.030(4) 0.014(5) 0.008(4)
C64 0.092(9) 0.075(6) 0.056(7) 0.045(6) 0.030(6) 0.041(6)
C65 0.139(13) 0.111(9) 0.062(8) 0.059(7) 0.049(8) 0.056(9)
C66 0.078(10) 0.108(9) 0.105(10) 0.083(8) 0.025(8) 0.016(7)
C67 0.050(7) 0.057(5) 0.094(9) 0.053(6) 0.014(6) 0.020(5)
C68 0.060(7) 0.055(5) 0.070(7) 0.041(5) 0.029(6) 0.029(5)
C71 0.041(6) 0.038(4) 0.048(6) 0.026(4) 0.011(5) 0.010(4)
C72 0.050(8) 0.055(5) 0.056(7) 0.026(5) 0.008(6) 0.008(5)
C73 0.057(8) 0.058(6) 0.056(7) 0.017(5) -0.003(6) 0.004(5)
C74 0.050(8) 0.069(7) 0.090(10) 0.041(7) -0.008(7) 0.008(6)
C75 0.060(9) 0.090(7) 0.087(9) 0.054(7) 0.025(7) 0.037(6)
C76 0.061(8) 0.074(6) 0.054(7) 0.036(5) 0.007(6) 0.027(6)
C77 0.048(7) 0.039(4) 0.041(5) 0.018(4) 0.012(5) 0.015(4)
C78 0.092(11) 0.044(6) 0.104(10) 0.007(6) -0.023(8) 0.015(6)
C79 0.114(14) 0.045(7) 0.163(15) 0.010(8) -0.002(11) 0.025(7)
C80 0.131(14) 0.043(6) 0.090(10) 0.012(6) 0.019(9) 0.002(8)
C81 0.113(12) 0.050(6) 0.091(10) 0.003(6) -0.036(8) -0.012(7)
C82 0.070(9) 0.049(6) 0.087(9) 0.009(6) -0.020(7) 0.006(5)
C83 0.041(6) 0.035(4) 0.043(5) 0.027(4) 0.009(4) 0.004(4)
C84 0.079(8) 0.047(5) 0.076(7) 0.042(5) 0.042(6) 0.024(5)
C85 0.098(10) 0.072(6) 0.082(8) 0.042(6) 0.061(7) 0.040(6)
C86 0.062(8) 0.100(8) 0.076(8) 0.067(7) 0.026(6) 0.015(6)
C87 0.086(9) 0.068(6) 0.077(8) 0.046(6) 0.032(7) -0.003(6)
C88 0.083(8) 0.044(5) 0.064(7) 0.029(5) 0.025(6) 0.007(5)

loop_
_atom_type_symbol
_atom_type_description
_atom_type_scat_dispersion_real
_atom_type_scat_dispersion_imag
_atom_type_scat_source
C C 0.0033 0.0016 'International Tables Vol C Tables 4.2.6.8 and 6.1.1.4'
H H 0.0000 0.0000 'International Tables Vol C Tables 4.2.6.8 and 6.1.1.4'
N N 0.0061 0.0033 'International Tables Vol C Tables 4.2.6.8 and 6.1.1.4'
P P 0.1023 0.0942 'International Tables Vol C Tables 4.2.6.8 and 6.1.1.4'
Cu Cu 0.3201 1.2651 'International Tables Vol C Tables 4.2.6.8 and 6.1.1.4'
I I -0.4742 1.8119 'International Tables Vol C Tables 4.2.6.8 and 6.1.1.4'

loop_
_geom_angle_atom_site_label_1
_geom_angle_atom_site_label_2
_geom_angle_atom_site_label_3
_geom_angle
N1 Cu1 P1 107.01(18)
N1 Cu1 P2 105.92(18)
P1 Cu1 P2 125.22(9)
N1 Cu1 I1 110.04(19)
P1 Cu1 I1 102.90(7)
P2 Cu1 I1 105.27(7)
N3 Cu2 P4 108.29(17)
N3 Cu2 P3 104.65(18)
P4 Cu2 P3 126.02(9)
N3 Cu2 I2 107.62(19)
P4 Cu2 I2 100.57(7)
P3 Cu2 I2 108.67(7)
C13 P1 C7 102.7(4)
C13 P1 C1 103.4(3)
C7 P1 C1 102.1(4)
C13 P1 Cu1 116.4(3)
C7 P1 Cu1 116.2(2)
C1 P1 Cu1 114.2(2)
C33 P2 C21 102.2(4)
C33 P2 C27 101.1(4)
C21 P2 C27 104.6(3)
C33 P2 Cu1 115.6(2)
C21 P2 Cu1 111.9(2)
C27 P2 Cu1 119.3(3)
C63 P3 C57 105.6(3)
C63 P3 C51 103.4(3)
C57 P3 C51 101.8(4)
C63 P3 Cu2 117.1(3)
C57 P3 Cu2 116.0(2)
C51 P3 Cu2 111.3(2)
C71 P4 C77 105.1(4)
C71 P4 C83 102.4(4)
C77 P4 C83 102.3(3)
C71 P4 Cu2 114.1(2)
C77 P4 Cu2 115.7(3)
C83 P4 Cu2 115.6(2)
C41 N1 C45 113.6(8)
C41 N1 Cu1 122.2(6)
C45 N1 Cu1 123.9(6)
C50 N3 C46 115.5(8)
C50 N3 Cu2 123.7(6)
C46 N3 Cu2 120.5(6)
C2 C1 C6 117.2(7)
C2 C1 P1 124.9(5)
C6 C1 P1 117.9(5)
C3 C2 C1 120.1(7)
C4 C3 C2 122.0(8)
C3 C4 C5 120.1(8)
C4 C5 C6 119.1(7)
C5 C6 C1 121.4(7)
C12 C7 C8 117.5(8)
C12 C7 P1 123.5(6)
C8 C7 P1 118.7(7)
C9 C8 C7 121.0(10)
C10 C9 C8 119.5(10)
C11 C10 C9 121.2(10)
C10 C11 C12 118.7(10)
C11 C12 C7 122.2(9)
C18 C13 C14 117.7(7)
C18 C13 P1 119.2(6)
C14 C13 P1 123.1(7)
C13 C14 C15 120.5(10)
C16 C15 C14 120.0(10)
C15 C16 C17 120.8(10)
C16 C17 C18 120.3(11)
C13 C18 C17 120.5(9)
C22 C21 C26 117.6(8)
C22 C21 P2 124.1(7)
C26 C21 P2 117.6(7)
C21 C22 C23 121.6(9)
C24 C23 C22 120.9(10)
C23 C24 C25 118.4(10)
C24 C25 C26 121.6(10)
C25 C26 C21 119.9(9)
C32 C27 C28 116.9(7)
C32 C27 P2 126.0(7)
C28 C27 P2 117.0(6)
C27 C28 C29 121.5(8)
C30 C29 C28 119.5(9)
C31 C30 C29 119.2(8)
C30 C31 C32 121.2(10)
C27 C32 C31 121.6(10)
C38 C33 C34 117.5(8)
C38 C33 P2 119.6(5)
C34 C33 P2 122.9(6)
C35 C34 C33 119.6(7)
C36 C35 C34 121.1(7)
C37 C36 C35 119.1(9)
C36 C37 C38 121.4(8)
C37 C38 C33 121.3(7)
N1 C41 C42 126.3(9)
C41 C42 C43 118.5(9)
N2 C43 C44 121.8(8)
N2 C43 C42 121.0(9)
C44 C43 C42 117.2(9)
C45 C44 C43 119.7(8)
N1 C45 C44 124.7(8)
N3 C46 C47 124.4(9)
C46 C47 C48 119.4(9)
N4 C48 C49 121.9(10)
N4 C48 C47 122.2(10)
C49 C48 C47 115.9(9)
C50 C49 C48 120.4(10)
N3 C50 C49 124.3(9)
C52 C51 C56 119.0(8)
C52 C51 P3 123.1(7)
C56 C51 P3 117.4(6)
C51 C52 C53 120.5(9)
C54 C53 C52 120.3(9)
C53 C54 C55 119.9(9)
C54 C55 C56 120.5(9)
C55 C56 C51 119.8(9)
C58 C57 C62 117.4(8)
C58 C57 P3 119.2(6)
C62 C57 P3 123.2(6)
C59 C58 C57 120.6(8)
C58 C59 C60 122.4(9)
C61 C60 C59 117.0(10)
C60 C61 C62 121.7(9)
C61 C62 C57 120.9(8)
C64 C63 C68 117.1(7)
C64 C63 P3 119.6(6)
C68 C63 P3 123.2(6)
C63 C64 C65 122.5(8)
C66 C65 C64 119.5(10)
C67 C66 C65 119.2(9)
C66 C67 C68 121.2(8)
C67 C68 C63 120.3(8)
C72 C71 C76 117.3(9)
C72 C71 P4 122.6(7)
C76 C71 P4 119.9(7)
C73 C72 C71 122.1(9)
C72 C73 C74 119.9(10)
C75 C74 C73 119.5(11)
C74 C75 C76 121.0(10)
C75 C76 C71 120.2(9)
C78 C77 C82 116.3(8)
C78 C77 P4 125.8(8)
C82 C77 P4 117.9(7)
C77 C78 C79 123.0(12)
C80 C79 C78 118.6(12)
C79 C80 C81 120.8(11)
C80 C81 C82 118.8(12)
C77 C82 C81 122.4(10)
C84 C83 C88 119.8(7)
C84 C83 P4 117.1(5)
C88 C83 P4 123.1(6)
C83 C84 C85 119.3(7)
C86 C85 C84 121.0(8)
C87 C86 C85 119.2(9)
C86 C87 C88 121.1(8)
C83 C88 C87 119.6(8)

loop_
_geom_bond_atom_site_label_1
_geom_bond_atom_site_label_2
_geom_bond_distance
I1 Cu1 2.6470(14)
I2 Cu2 2.6695(14)
Cu1 N1 2.064(7)
Cu1 P1 2.276(2)
Cu1 P2 2.282(2)
Cu2 N3 2.077(7)
Cu2 P4 2.280(2)
Cu2 P3 2.288(2)
P1 C13 1.809(7)
P1 C7 1.817(9)
P1 C1 1.825(8)
P2 C33 1.801(8)
P2 C21 1.815(8)
P2 C27 1.821(7)
P3 C63 1.805(7)
P3 C57 1.821(9)
P3 C51 1.835(8)
P4 C71 1.818(9)
P4 C77 1.821(8)
P4 C83 1.846(7)
N1 C41 1.318(10)
N1 C45 1.347(11)
N2 C43 1.363(11)
N3 C50 1.319(10)
N3 C46 1.349(10)
N4 C48 1.335(11)
C1 C2 1.371(9)
C1 C6 1.387(9)
C2 C3 1.366(11)
C3 C4 1.324(11)
C4 C5 1.357(10)
C5 C6 1.374(10)
C7 C12 1.379(10)
C7 C8 1.391(11)
C8 C9 1.377(12)
C9 C10 1.369(13)
C10 C11 1.369(13)
C11 C12 1.376(11)
C13 C18 1.366(12)
C13 C14 1.371(10)
C14 C15 1.419(11)
C15 C16 1.312(14)
C16 C17 1.346(13)
C17 C18 1.397(12)
C21 C22 1.379(10)
C21 C26 1.402(11)
C22 C23 1.386(11)
C23 C24 1.365(13)
C24 C25 1.379(13)
C25 C26 1.386(11)
C27 C32 1.368(11)
C27 C28 1.380(11)
C28 C29 1.386(11)
C29 C30 1.384(13)
C30 C31 1.334(14)
C31 C32 1.379(11)
C33 C38 1.390(9)
C33 C34 1.405(9)
C34 C35 1.385(11)
C35 C36 1.371(10)
C36 C37 1.356(10)
C37 C38 1.361(11)
C41 C42 1.360(12)
C42 C43 1.375(12)
C43 C44 1.365(11)
C44 C45 1.357(12)
C46 C47 1.362(12)
C47 C48 1.401(12)
C48 C49 1.382(13)
C49 C50 1.369(12)
C51 C52 1.376(10)
C51 C56 1.390(11)
C52 C53 1.386(10)
C53 C54 1.360(12)
C54 C55 1.371(12)
C55 C56 1.382(11)
C57 C58 1.365(11)
C57 C62 1.384(9)
C58 C59 1.352(12)
C59 C60 1.378(11)
C60 C61 1.346(13)
C61 C62 1.366(12)
C63 C64 1.367(10)
C63 C68 1.398(10)
C64 C65 1.390(11)
C65 C66 1.371(13)
C66 C67 1.364(13)
C67 C68 1.387(10)
C71 C72 1.381(11)
C71 C76 1.393(11)
C72 C73 1.367(12)
C73 C74 1.369(13)
C74 C75 1.362(13)
C75 C76 1.380(13)
C77 C78 1.345(12)
C77 C82 1.357(12)
C78 C79 1.391(13)
C79 C80 1.344(16)
C80 C81 1.347(15)
C81 C82 1.391(12)
C83 C84 1.353(10)
C83 C88 1.376(9)
C84 C85 1.391(11)
C85 C86 1.358(10)
C86 C87 1.341(12)
C87 C88 1.380(12)
